data_2214620
loop_
_publ_author_name
'Li, Guang-Zhao'
'Zhang, Shu-Hua'
'Liu, Zheng'
'Jin, Li-Xia'

_publ_section_title
Aquabis(2,4-dichloro-6-formylphenolato-\k^2^<i>O</i>,<i>O</i>')(<i>N</i>,<i>N</i>'-dimethylformamide-\k<i>O</i>)manganese(II)
_journal_coeditor_code DN2214
_journal_issue 8
_journal_name_full 'Acta Crystallographica Section E'
_journal_page_first m2107
_journal_page_last m2107
_journal_paper_doi 10.1107/S1600536807033417
_journal_volume 63
_journal_year 2007
_chemical_formula_iupac '[Mn (C7 H3 Cl2 O2)2 (C3 H7 N O) (H2 O)]'
_chemical_formula_moiety 'C17 H15 Cl4 Mn N O6'
_chemical_formula_sum 'C17 H15 Cl4 Mn N O6'
_chemical_formula_weight 526.04
_chemical_name_systematic
;
Aquabis(2,4-dichloro-6-formylphenolato-\k^2^O,O')(N,N'-dimethylformamide-\
\kO)manganese(II)
;
_space_group_IT_number 14
_symmetry_cell_setting monoclinic
_symmetry_space_group_name_Hall '-P 2ybc'
_symmetry_space_group_name_H-M 'P 1 21/c 1'
_atom_sites_solution_hydrogens geom
_atom_sites_solution_primary direct
_atom_sites_solution_secondary difmap
_audit_creation_method SHELXL-97
_cell_angle_alpha 90.00
_cell_angle_beta 92.51(3)
_cell_angle_gamma 90.00
_cell_formula_units_Z 4
_cell_length_a 10.479(2)
_cell_length_b 8.9988(18)
_cell_length_c 22.561(5)
_cell_measurement_reflns_used 264
_cell_measurement_temperature 293(2)
_cell_measurement_theta_max 25.10
_cell_measurement_theta_min 1.81
_cell_volume 2125.4(8)
_computing_cell_refinement 'SAINT (Bruker, 2001)'
_computing_data_collection 'SMART (Bruker, 2001)'
_computing_data_reduction SAINT
_computing_molecular_graphics
;
ORTEPIII (Burnett & Johnson, 1996), ORTEP-3 for Windows (Farrugia,
1997) and
PLATON (Spek, 2003)
;
_computing_publication_material SHELXL97
_computing_structure_refinement 'SHELXL97 (Sheldrick, 1997)'
_computing_structure_solution 'SHELXS97 (Sheldrick, 1997)'
_diffrn_ambient_temperature 293(2)
_diffrn_measured_fraction_theta_full 0.996
_diffrn_measured_fraction_theta_max 0.996
_diffrn_measurement_device_type 'Bruker SMART CCD area-detector'
_diffrn_measurement_method '\f and \w'
_diffrn_radiation_monochromator graphite
_diffrn_radiation_source 'fine-focus sealed tube'
_diffrn_radiation_type MoK\a
_diffrn_radiation_wavelength 0.71073
_diffrn_reflns_av_R_equivalents 0.0618
_diffrn_reflns_av_sigmaI/netI 0.0816
_diffrn_reflns_limit_h_max 12
_diffrn_reflns_limit_h_min -12
_diffrn_reflns_limit_k_max 10
_diffrn_reflns_limit_k_min -10
_diffrn_reflns_limit_l_max 17
_diffrn_reflns_limit_l_min -26
_diffrn_reflns_number 10253
_diffrn_reflns_theta_full 25.10
_diffrn_reflns_theta_max 25.10
_diffrn_reflns_theta_min 1.81
_exptl_absorpt_coefficient_mu 1.158
_exptl_absorpt_correction_T_max 0.7607
_exptl_absorpt_correction_T_min 0.6122
_exptl_absorpt_correction_type multi-scan
_exptl_absorpt_process_details '(SADABS; Sheldrick, 1996)'
_exptl_crystal_colour colorless
_exptl_crystal_density_diffrn 1.644
_exptl_crystal_density_method 'not measured'
_exptl_crystal_description block
_exptl_crystal_F_000 1060
_exptl_crystal_size_max 0.47
_exptl_crystal_size_mid 0.34
_exptl_crystal_size_min 0.25
_refine_diff_density_max 1.383
_refine_diff_density_min -0.423
_refine_ls_extinction_method none
_refine_ls_goodness_of_fit_ref 1.077
_refine_ls_hydrogen_treatment mixed
_refine_ls_matrix_type full
_refine_ls_number_parameters 270
_refine_ls_number_reflns 3770
_refine_ls_number_restraints 3
_refine_ls_restrained_S_all 1.077
_refine_ls_R_factor_all 0.1249
_refine_ls_R_factor_gt 0.0769
_refine_ls_shift/su_max 0.001
_refine_ls_shift/su_mean 0.000
_refine_ls_structure_factor_coef Fsqd
_refine_ls_weighting_details 'calc w=1/[\s^2^(Fo^2^)+(0.0588P)^2^+19.7821P] where P=(Fo^2^+2Fc^2^)/3'
_refine_ls_weighting_scheme calc
_refine_ls_wR_factor_gt 0.2010
_refine_ls_wR_factor_ref 0.2287
_reflns_number_gt 2353
_reflns_number_total 3770
_reflns_threshold_expression I>2\s(I)
_cod_data_source_file dn2214.cif
_cod_data_source_block I
_cod_original_sg_symbol_H-M 'P 21/c'
_cod_database_code 2214620
_cod_database_fobs_code 2214620

loop_
_symmetry_equiv_pos_as_xyz
'x, y, z'
'-x, y+1/2, -z+1/2'
'-x, -y, -z'
'x, -y-1/2, z-1/2'

loop_
_atom_site_type_symbol
_atom_site_label
_atom_site_fract_x
_atom_site_fract_y
_atom_site_fract_z
_atom_site_U_iso_or_equiv
_atom_site_adp_type
_atom_site_calc_flag
_atom_site_refinement_flags
_atom_site_occupancy
C C1 -0.0004(7) 0.0754(9) 0.3582(4) 0.0342(19) Uani d . 1
C C2 -0.1247(7) 0.1196(9) 0.3346(4) 0.0367(19) Uani d . 1
C C3 -0.1756(8) 0.0685(11) 0.2826(4) 0.045(2) Uani d . 1
H H3 -0.2553 0.1028 0.2689 0.054 Uiso calc R 1
C C4 -0.1109(8) -0.0350(12) 0.2488(4) 0.049(2) Uani d . 1
C C5 0.0103(9) -0.0785(11) 0.2674(4) 0.052(2) Uani d . 1
H H5 0.0562 -0.1437 0.2444 0.062 Uiso calc R 1
C C6 0.0644(7) -0.0244(11) 0.3210(4) 0.039(2) Uani d . 1
C C7 0.1920(9) -0.0777(11) 0.3359(4) 0.049(2) Uani d . 1
H H7 0.2285 -0.1370 0.3074 0.058 Uiso calc R 1
C C8 0.2317(8) 0.1811(10) 0.5888(4) 0.0371(19) Uani d . 1
C C9 0.1969(8) 0.2856(10) 0.6319(4) 0.041(2) Uani d . 1
C C10 0.2705(9) 0.3182(11) 0.6815(4) 0.052(2) Uani d . 1
H H10 0.2419 0.3870 0.7086 0.063 Uiso calc R 1
C C11 0.3880(9) 0.2491(13) 0.6916(4) 0.056(3) Uani d . 1
C C12 0.4278(8) 0.1482(11) 0.6519(4) 0.049(2) Uani d . 1
H H12 0.5065 0.1021 0.6588 0.058 Uiso calc R 1
C C13 0.3533(7) 0.1108(10) 0.6003(4) 0.0366(19) Uani d . 1
C C14 0.4044(7) 0.0009(10) 0.5623(4) 0.039(2) Uani d . 1
H H14 0.4804 -0.0433 0.5759 0.047 Uiso calc R 1
C C15 0.3455(15) 0.6253(13) 0.4451(8) 0.113(6) Uani d . 1
H H15A 0.3114 0.6656 0.4083 0.169 Uiso calc R 1
H H15B 0.4196 0.6810 0.4581 0.169 Uiso calc R 1
H H15C 0.2821 0.6314 0.4744 0.169 Uiso calc R 1
C C16 0.4926(12) 0.4435(15) 0.4035(6) 0.085(4) Uani d . 1
H H16A 0.5162 0.3412 0.4090 0.127 Uiso calc R 1
H H16B 0.5617 0.5061 0.4175 0.127 Uiso calc R 1
H H16C 0.4743 0.4623 0.3621 0.127 Uiso calc R 1
C C17 0.3068(9) 0.3661(12) 0.4519(4) 0.053(3) Uani d . 1
H H17 0.2331 0.3898 0.4713 0.064 Uiso calc R 1
Cl Cl1 -0.2081(2) 0.2480(3) 0.37414(12) 0.0573(7) Uani d . 1
Cl Cl2 -0.1816(3) -0.1083(4) 0.18426(12) 0.0761(9) Uani d . 1
Cl Cl3 0.0525(2) 0.3769(3) 0.61989(13) 0.0652(8) Uani d . 1
Cl Cl4 0.4803(3) 0.2921(5) 0.75486(14) 0.0919(12) Uani d . 1
Mn Mn1 0.19920(11) 0.04952(15) 0.46251(6) 0.0371(4) Uani d . 1
N N1 0.3796(8) 0.4755(9) 0.4368(4) 0.057(2) Uani d . 1
O O1 0.0414(5) 0.1221(7) 0.4086(2) 0.0382(14) Uani d . 1
O O2 0.2581(5) -0.0552(7) 0.3810(3) 0.0472(16) Uani d . 1
O O3 0.1589(5) 0.1547(7) 0.5430(2) 0.0389(14) Uani d . 1
O O4 0.3610(5) -0.0425(7) 0.5142(3) 0.0417(14) Uani d . 1
O O5 0.3276(6) 0.2326(7) 0.4424(3) 0.0521(17) Uani d . 1
O O6 0.0987(5) -0.1542(7) 0.4855(3) 0.0408(14) Uani d D 1
H H6 0.095(8) -0.165(11) 0.5228(7) 0.061 Uiso d D 1
H H6A 0.031(5) -0.187(11) 0.468(3) 0.061 Uiso d D 1

loop_
_atom_site_aniso_label
_atom_site_aniso_U_11
_atom_site_aniso_U_22
_atom_site_aniso_U_33
_atom_site_aniso_U_12
_atom_site_aniso_U_13
_atom_site_aniso_U_23
C1 0.031(4) 0.035(5) 0.037(5) 0.005(4) 0.004(3) 0.003(4)
C2 0.031(4) 0.031(5) 0.049(5) 0.001(4) 0.007(4) 0.011(4)
C3 0.035(4) 0.049(6) 0.051(6) 0.002(4) -0.006(4) 0.013(5)
C4 0.041(5) 0.065(7) 0.040(5) -0.005(5) 0.001(4) 0.000(5)
C5 0.052(5) 0.052(6) 0.052(6) 0.004(5) 0.002(4) -0.008(5)
C6 0.029(4) 0.054(6) 0.035(5) 0.003(4) 0.005(3) -0.001(4)
C7 0.048(5) 0.055(7) 0.044(5) 0.014(5) 0.007(4) -0.008(5)
C8 0.035(4) 0.037(5) 0.039(5) -0.007(4) 0.006(4) 0.000(4)
C9 0.039(5) 0.032(5) 0.052(5) -0.005(4) 0.004(4) -0.007(4)
C10 0.056(6) 0.044(6) 0.058(6) -0.008(5) 0.009(5) -0.012(5)
C11 0.046(5) 0.080(8) 0.041(5) -0.025(5) 0.004(4) -0.007(5)
C12 0.037(5) 0.057(7) 0.052(6) -0.008(4) 0.002(4) 0.002(5)
C13 0.029(4) 0.043(5) 0.038(5) -0.004(4) 0.004(3) 0.005(4)
C14 0.025(4) 0.038(5) 0.054(6) 0.004(4) 0.002(4) 0.005(4)
C15 0.113(12) 0.025(7) 0.200(17) 0.012(7) 0.011(11) -0.009(8)
C16 0.076(8) 0.066(9) 0.113(10) -0.004(7) 0.028(7) 0.010(7)
C17 0.044(5) 0.059(8) 0.057(6) 0.002(5) 0.000(4) 0.001(5)
Cl1 0.0431(12) 0.0522(16) 0.0768(17) 0.0185(11) 0.0043(11) 0.0017(13)
Cl2 0.0656(17) 0.103(3) 0.0579(17) -0.0133(16) -0.0124(13) -0.0144(16)
Cl3 0.0547(15) 0.0574(17) 0.0835(19) 0.0128(13) 0.0027(13) -0.0221(14)
Cl4 0.0704(19) 0.142(3) 0.0612(18) -0.034(2) -0.0145(14) -0.0208(19)
Mn1 0.0270(6) 0.0398(8) 0.0445(8) 0.0008(6) 0.0025(5) -0.0040(6)
N1 0.052(5) 0.037(5) 0.083(6) 0.001(4) 0.005(4) 0.000(4)
O1 0.033(3) 0.040(4) 0.042(3) 0.009(3) 0.005(3) 0.000(3)
O2 0.038(3) 0.054(4) 0.049(4) 0.015(3) 0.001(3) -0.009(3)
O3 0.027(3) 0.044(4) 0.046(3) 0.002(3) 0.000(2) -0.008(3)
O4 0.029(3) 0.043(4) 0.054(4) 0.008(3) 0.001(3) -0.006(3)
O5 0.047(4) 0.033(4) 0.077(5) -0.008(3) 0.011(3) 0.002(3)
O6 0.025(3) 0.043(4) 0.055(4) -0.006(3) 0.005(3) -0.005(3)

loop_
_atom_type_symbol
_atom_type_description
_atom_type_scat_dispersion_real
_atom_type_scat_dispersion_imag
_atom_type_scat_source
C C 0.0033 0.0016 'International Tables Vol C Tables 4.2.6.8 and 6.1.1.4'
H H 0.0000 0.0000 'International Tables Vol C Tables 4.2.6.8 and 6.1.1.4'
N N 0.0061 0.0033 'International Tables Vol C Tables 4.2.6.8 and 6.1.1.4'
O O 0.0106 0.0060 'International Tables Vol C Tables 4.2.6.8 and 6.1.1.4'
Cl Cl 0.1484 0.1585 'International Tables Vol C Tables 4.2.6.8 and 6.1.1.4'
Mn Mn 0.3368 0.7283 'International Tables Vol C Tables 4.2.6.8 and 6.1.1.4'

loop_
_geom_angle_atom_site_label_1
_geom_angle_atom_site_label_2
_geom_angle_atom_site_label_3
_geom_angle
O1 C1 C6 125.7(7)
O1 C1 C2 120.6(7)
C6 C1 C2 113.7(7)
C3 C2 C1 123.0(8)
C3 C2 Cl1 119.3(6)
C1 C2 Cl1 117.6(7)
C2 C3 C4 121.3(8)
C2 C3 H3 119.4
C4 C3 H3 119.4
C5 C4 C3 119.1(8)
C5 C4 Cl2 120.1(8)
C3 C4 Cl2 120.8(7)
C4 C5 C6 119.8(9)
C4 C5 H5 120.1
C6 C5 H5 120.1
C5 C6 C1 123.0(8)
C5 C6 C7 114.9(8)
C1 C6 C7 122.1(8)
O2 C7 C6 128.6(8)
O2 C7 H7 115.7
C6 C7 H7 115.7
O3 C8 C9 121.1(8)
O3 C8 C13 123.8(8)
C9 C8 C13 115.1(7)
C10 C9 C8 123.7(8)
C10 C9 Cl3 119.0(7)
C8 C9 Cl3 117.3(7)
C9 C10 C11 120.2(9)
C9 C10 H10 119.9
C11 C10 H10 119.9
C12 C11 C10 119.2(9)
C12 C11 Cl4 121.2(8)
C10 C11 Cl4 119.6(8)
C11 C12 C13 122.0(9)
C11 C12 H12 119.0
C13 C12 H12 119.0
C12 C13 C14 116.8(8)
C12 C13 C8 119.8(8)
C14 C13 C8 123.4(8)
O4 C14 C13 128.2(8)
O4 C14 H14 115.9
C13 C14 H14 115.9
N1 C15 H15A 109.5
N1 C15 H15B 109.5
H15A C15 H15B 109.5
N1 C15 H15C 109.5
H15A C15 H15C 109.5
H15B C15 H15C 109.5
N1 C16 H16A 109.5
N1 C16 H16B 109.5
H16A C16 H16B 109.5
N1 C16 H16C 109.5
H16A C16 H16C 109.5
H16B C16 H16C 109.5
O5 C17 N1 125.4(10)
O5 C17 H17 117.3
N1 C17 H17 117.3
O3 Mn1 O1 100.2(2)
O3 Mn1 O4 83.7(2)
O1 Mn1 O4 175.3(2)
O3 Mn1 O2 175.1(2)
O1 Mn1 O2 83.7(2)
O4 Mn1 O2 92.6(2)
O3 Mn1 O5 89.3(2)
O1 Mn1 O5 96.9(2)
O4 Mn1 O5 85.7(2)
O2 Mn1 O5 87.2(3)
O3 Mn1 O6 93.2(2)
O1 Mn1 O6 91.3(2)
O4 Mn1 O6 85.8(2)
O2 Mn1 O6 89.7(2)
O5 Mn1 O6 170.8(2)
C17 N1 C15 122.3(10)
C17 N1 C16 119.0(9)
C15 N1 C16 118.3(11)
C1 O1 Mn1 130.0(5)
C7 O2 Mn1 127.0(6)
C8 O3 Mn1 130.2(5)
C14 O4 Mn1 127.2(5)
C17 O5 Mn1 125.4(6)
Mn1 O6 H6 112(6)
Mn1 O6 H6A 126(6)
H6 O6 H6A 110(7)

loop_
_geom_bond_atom_site_label_1
_geom_bond_atom_site_label_2
_geom_bond_distance
C1 O1 1.271(9)
C1 C6 1.423(11)
C1 C2 1.443(11)
C2 C3 1.348(12)
C2 Cl1 1.722(9)
C3 C4 1.398(13)
C3 H3 0.9300
C4 C5 1.377(13)
C4 Cl2 1.735(9)
C5 C6 1.399(12)
C5 H5 0.9300
C6 C7 1.446(12)
C7 O2 1.222(10)
C7 H7 0.9300
C8 O3 1.279(9)
C8 C9 1.411(12)
C8 C13 1.435(11)
C9 C10 1.363(12)
C9 Cl3 1.733(9)
C10 C11 1.390(14)
C10 H10 0.9300
C11 C12 1.353(14)
C11 Cl4 1.733(9)
C12 C13 1.414(12)
C12 H12 0.9300
C13 C14 1.429(12)
C14 O4 1.222(10)
C14 H14 0.9300
C15 N1 1.409(14)
C15 H15A 0.9600
C15 H15B 0.9600
C15 H15C 0.9600
C16 N1 1.457(14)
C16 H16A 0.9600
C16 H16B 0.9600
C16 H16C 0.9600
C17 O5 1.241(12)
C17 N1 1.300(13)
C17 H17 0.9300
Mn1 O3 2.107(6)
Mn1 O1 2.114(5)
Mn1 O4 2.179(6)
Mn1 O2 2.180(6)
Mn1 O5 2.187(6)
Mn1 O6 2.188(6)
O6 H6 0.85(2)
O6 H6A 0.85(6)

loop_
_geom_hbond_atom_site_label_D
_geom_hbond_atom_site_label_H
_geom_hbond_atom_site_label_A
_geom_hbond_site_symmetry_A
_geom_hbond_distance_DH
_geom_hbond_distance_HA
_geom_hbond_distance_DA
_geom_hbond_angle_DHA
O6 H6 O1 3_556 0.85(2) 2.19(6) 2.874(8) 138(8)
O6 H6A O3 3_556 0.85(6) 2.02(6) 2.748(7) 143(9)
O6 H6 Cl1 3_556 0.85(2) 2.67(5) 3.426(7) 149(8)
O6 H6A Cl3 3_556 0.85(6) 2.73(6) 3.442(6) 142(8)
